data_4501500
loop_
_publ_author_name
'Feng, Rui'
'Jiang, Fei-Long'
'Wu, Ming-Yan'
'Chen, Lian'
'Yan, Chun-Feng'
'Hong, Mao-Chun'

_publ_section_title
;
 Structures and Photoluminescent Properties of the Lanthanide Coordination
 Complexes with Hydroxyquinoline Carboxylate Ligands
;
_journal_issue 5
_journal_name_full 'Crystal Growth &amp; Design'
_journal_page_first 2306
_journal_paper_doi 10.1021/cg100026d
_journal_volume 10
_journal_year 2010
_chemical_formula_moiety 'C60 H44 Ce2 N6 O22, 2(C3 H7 N O), 2(H2 O)'
_chemical_formula_sum 'C66 H62 Ce2 N8 O26'
_chemical_formula_weight 1663.48
_chemical_name_systematic
; 
 ? 
;
_space_group_IT_number 2
_symmetry_cell_setting triclinic
_symmetry_space_group_name_Hall '-P 1'
_symmetry_space_group_name_H-M 'P -1'
_atom_sites_solution_hydrogens geom
_atom_sites_solution_primary direct
_atom_sites_solution_secondary difmap
_audit_creation_method SHELXL-97
_cell_angle_alpha 94.113(2)
_cell_angle_beta 112.814(4)
_cell_angle_gamma 96.776(2)
_cell_formula_units_Z 1
_cell_length_a 11.4001(10)
_cell_length_b 12.0778(9)
_cell_length_c 13.2042(12)
_cell_measurement_reflns_used 4538
_cell_measurement_temperature 293(2)
_cell_measurement_theta_max 27.4758
_cell_measurement_theta_min 3.0582
_cell_volume 1650.4(2)
_computing_structure_refinement 'SHELXL-97 (Sheldrick, 1997)'
_computing_structure_solution 'SHELXS-97 (Sheldrick, 1990)'
_diffrn_ambient_temperature 293(2)
_diffrn_measured_fraction_theta_full 0.956
_diffrn_measured_fraction_theta_max 0.956
_diffrn_measurement_device_type
;
Mercury70 (2x2 bin mode)
;
_diffrn_measurement_method CCD_Profile_fitting
_diffrn_radiation_monochromator graphite
_diffrn_radiation_source 'fine-focus sealed tube'
_diffrn_radiation_type MoK\a
_diffrn_radiation_wavelength 0.71073
_diffrn_reflns_av_R_equivalents 0.0253
_diffrn_reflns_av_sigmaI/netI 0.0408
_diffrn_reflns_limit_h_max 12
_diffrn_reflns_limit_h_min -13
_diffrn_reflns_limit_k_max 14
_diffrn_reflns_limit_k_min -14
_diffrn_reflns_limit_l_max 15
_diffrn_reflns_limit_l_min -15
_diffrn_reflns_number 10522
_diffrn_reflns_theta_full 25.00
_diffrn_reflns_theta_max 25.00
_diffrn_reflns_theta_min 2.24
_diffrn_standards_number 7071
_exptl_absorpt_coefficient_mu 1.454
_exptl_absorpt_correction_T_max 0.8114
_exptl_absorpt_correction_T_min 0.7597
_exptl_absorpt_correction_type multi-scan
_exptl_crystal_colour White
_exptl_crystal_density_diffrn 1.674
_exptl_crystal_density_method 'not measured'
_exptl_crystal_description Prism
_exptl_crystal_F_000 838
_exptl_crystal_size_max 0.20
_exptl_crystal_size_mid 0.15
_exptl_crystal_size_min 0.15
_refine_diff_density_max 1.164
_refine_diff_density_min -0.424
_refine_diff_density_rms 0.083
_refine_ls_extinction_method none
_refine_ls_goodness_of_fit_ref 1.089
_refine_ls_hydrogen_treatment mixed
_refine_ls_matrix_type full
_refine_ls_number_parameters 473
_refine_ls_number_reflns 5571
_refine_ls_number_restraints 0
_refine_ls_restrained_S_all 1.089
_refine_ls_R_factor_all 0.0344
_refine_ls_R_factor_gt 0.0307
_refine_ls_shift/su_max 0.000
_refine_ls_shift/su_mean 0.000
_refine_ls_structure_factor_coef Fsqd
_refine_ls_weighting_details 'calc w=1/[\s^2^(Fo^2^)+(0.0188P)^2^+2.0959P] where P=(Fo^2^+2Fc^2^)/3'
_refine_ls_weighting_scheme calc
_refine_ls_wR_factor_gt 0.0619
_refine_ls_wR_factor_ref 0.0651
_reflns_number_gt 5208
_reflns_number_total 5571
_reflns_threshold_expression >2sigma(I)
_cod_data_source_file cg100026d_si_001.cif
_cod_data_source_block complex5
_cod_depositor_comments
;
The following automatic conversions were performed:

'_exptl_absorpt_correction_type' value 'Multi-scan' changed to
'multi-scan' according to
/home/saulius/struct/CIF-dictionaries/cif_core.dic dictionary named
'cif_core.dic' version 2.4.2 from 2011-04-26.

Automatic conversion script
Id: cif_fix_values 1715 2011-07-08 13:25:40Z adriana 
;
_cod_original_sg_symbol_Hall -P_1
_cod_original_sg_symbol_H-M P_-1
_cod_database_code 4501500

loop_
_symmetry_equiv_pos_as_xyz
'x, y, z'
'-x, -y, -z'

loop_
_atom_site_label
_atom_site_type_symbol
_atom_site_fract_x
_atom_site_fract_y
_atom_site_fract_z
_atom_site_U_iso_or_equiv
_atom_site_adp_type
_atom_site_occupancy
_atom_site_symmetry_multiplicity
_atom_site_calc_flag
_atom_site_refinement_flags
Ce1 Ce 0.117766(17) 0.012153(15) 0.167334(14) 0.01918(7) Uani 1 1 d .
O1 O 0.2965(2) 0.17651(19) 0.21216(18) 0.0253(5) Uani 1 1 d .
O7 O 0.0414(2) 0.12629(18) 0.00976(18) 0.0261(5) Uani 1 1 d .
O5 O -0.2252(2) 0.0285(2) -0.04154(19) 0.0283(6) Uani 1 1 d .
O9 O 0.1340(3) 0.4774(2) 0.2954(2) 0.0408(7) Uani 1 1 d .
O2 O 0.2040(2) 0.1758(2) 0.3301(2) 0.0338(6) Uani 1 1 d .
O6 O -0.4136(3) 0.0773(3) 0.3134(2) 0.0439(7) Uani 1 1 d .
O10 O 0.3320(3) -0.0432(2) 0.2946(2) 0.0361(7) Uani 1 1 d .
O3 O 0.6360(3) 0.2684(2) 0.6757(2) 0.0391(7) Uani 1 1 d .
O8 O -0.0784(3) 0.2052(2) -0.1314(2) 0.0433(7) Uani 1 1 d .
O4 O -0.0980(2) 0.0527(2) 0.1389(2) 0.0367(6) Uani 1 1 d .
N2 N -0.5028(3) 0.1447(2) 0.1509(2) 0.0267(7) Uani 1 1 d .
H2 H -0.5604 0.1656 0.1717 0.032 Uiso 1 1 calc R
N3 N 0.1804(3) 0.5339(2) 0.1529(2) 0.0323(7) Uani 1 1 d .
H3 H 0.2139 0.5993 0.1904 0.039 Uiso 1 1 calc R
N1 N 0.6412(3) 0.3912(2) 0.5558(2) 0.0293(7) Uani 1 1 d .
H1 H 0.7097 0.4290 0.6073 0.035 Uiso 1 1 calc R
C11 C -0.2034(3) 0.0542(3) 0.0583(3) 0.0256(8) Uani 1 1 d .
C15 C -0.5138(3) 0.1615(3) 0.0453(3) 0.0241(8) Uani 1 1 d .
C2 C 0.4189(3) 0.2752(3) 0.3931(3) 0.0232(7) Uani 1 1 d .
C1 C 0.2973(3) 0.2067(3) 0.3066(3) 0.0222(7) Uani 1 1 d .
C16 C -0.4206(3) 0.1320(3) 0.0086(3) 0.0220(7) Uani 1 1 d .
C12 C -0.3121(3) 0.0890(3) 0.0868(3) 0.0220(7) Uani 1 1 d .
C6 C 0.4863(3) 0.3701(3) 0.3668(3) 0.0227(7) Uani 1 1 d .
C13 C -0.3079(3) 0.0744(3) 0.1887(3) 0.0285(8) Uani 1 1 d .
H13 H -0.2370 0.0480 0.2383 0.034 Uiso 1 1 calc R
C23 C 0.0706(3) 0.3482(3) 0.1328(3) 0.0285(8) Uani 1 1 d .
H23 H 0.0341 0.2921 0.1612 0.034 Uiso 1 1 calc R
C20 C -0.6212(4) 0.2058(3) -0.0231(3) 0.0312(9) Uani 1 1 d .
H20 H -0.6819 0.2250 0.0032 0.037 Uiso 1 1 calc R
C17 C -0.4393(3) 0.1488(3) -0.1008(3) 0.0256(8) Uani 1 1 d .
H17 H -0.3791 0.1304 -0.1280 0.031 Uiso 1 1 calc R
C22 C 0.0685(3) 0.3268(3) 0.0305(3) 0.0237(8) Uani 1 1 d .
C21 C 0.0055(3) 0.2126(3) -0.0357(3) 0.0249(8) Uani 1 1 d .
C18 C -0.5446(4) 0.1918(3) -0.1679(3) 0.0328(9) Uani 1 1 d .
H18 H -0.5552 0.2018 -0.2400 0.039 Uiso 1 1 calc R
C4 C 0.5846(3) 0.2990(3) 0.5817(3) 0.0274(8) Uani 1 1 d .
C26 C 0.1256(3) 0.4110(3) -0.0163(3) 0.0269(8) Uani 1 1 d .
C14 C -0.4084(3) 0.0980(3) 0.2238(3) 0.0286(8) Uani 1 1 d .
C10 C 0.6658(3) 0.5255(3) 0.4375(3) 0.0329(9) Uani 1 1 d .
H10 H 0.7385 0.5648 0.4958 0.039 Uiso 1 1 calc R
C5 C 0.5985(3) 0.4298(3) 0.4539(3) 0.0243(8) Uani 1 1 d .
C7 C 0.4469(4) 0.4103(3) 0.2634(3) 0.0306(8) Uani 1 1 d .
H7 H 0.3732 0.3731 0.2047 0.037 Uiso 1 1 calc R
C3 C 0.4648(3) 0.2421(3) 0.4944(3) 0.0287(8) Uani 1 1 d .
H3A H 0.4185 0.1812 0.5091 0.034 Uiso 1 1 calc R
C25 C 0.1834(3) 0.5151(3) 0.0491(3) 0.0292(8) Uani 1 1 d .
C24 C 0.1282(3) 0.4563(3) 0.1997(3) 0.0324(9) Uani 1 1 d .
C28 C 0.1903(4) 0.4794(4) -0.1566(4) 0.0460(11) Uani 1 1 d .
H28 H 0.1926 0.4681 -0.2262 0.055 Uiso 1 1 calc R
C9 C 0.6254(4) 0.5621(3) 0.3358(3) 0.0384(10) Uani 1 1 d .
H9 H 0.6710 0.6260 0.3249 0.046 Uiso 1 1 calc R
C19 C -0.6357(4) 0.2205(3) -0.1288(3) 0.0382(10) Uani 1 1 d .
H19 H -0.7066 0.2498 -0.1747 0.046 Uiso 1 1 calc R
C27 C 0.1290(4) 0.3954(3) -0.1214(3) 0.0344(9) Uani 1 1 d .
H27 H 0.0896 0.3279 -0.1673 0.041 Uiso 1 1 calc R
C8 C 0.5160(4) 0.5039(3) 0.2480(3) 0.0387(10) Uani 1 1 d .
H8 H 0.4898 0.5287 0.1787 0.046 Uiso 1 1 calc R
C30 C 0.2446(4) 0.5993(3) 0.0121(4) 0.0429(10) Uani 1 1 d .
H30 H 0.2826 0.6679 0.0563 0.052 Uiso 1 1 calc R
C29 C 0.2489(4) 0.5808(4) -0.0895(4) 0.0516(12) Uani 1 1 d .
H29 H 0.2913 0.6365 -0.1138 0.062 Uiso 1 1 calc R
O12 O -0.1055(3) 0.8186(3) 0.3904(3) 0.0747(11) Uani 1 1 d .
N4 N 0.0254(4) 0.7232(3) 0.5183(3) 0.0495(9) Uani 1 1 d .
C33 C -0.0653(5) 0.7856(4) 0.4825(5) 0.0608(13) Uani 1 1 d .
H33 H -0.1028 0.8070 0.5306 0.073 Uiso 1 1 calc R
C31 C 0.0680(7) 0.6908(5) 0.6290(5) 0.094(2) Uani 1 1 d .
H31A H 0.1346 0.6454 0.6399 0.142 Uiso 0.50 1 calc PR
H31B H -0.0034 0.6484 0.6378 0.142 Uiso 0.50 1 calc PR
H31C H 0.1009 0.7569 0.6825 0.142 Uiso 0.50 1 calc PR
H31D H 0.0201 0.7217 0.6669 0.142 Uiso 0.50 1 calc PR
H31E H 0.1581 0.7188 0.6690 0.142 Uiso 0.50 1 calc PR
H31F H 0.0538 0.6103 0.6243 0.142 Uiso 0.50 1 calc PR
C32 C 0.0921(8) 0.6926(6) 0.4508(6) 0.125(3) Uani 1 1 d .
H32A H 0.0571 0.7223 0.3816 0.187 Uiso 1 1 calc R
H32B H 0.0819 0.6121 0.4372 0.187 Uiso 1 1 calc R
H32C H 0.1821 0.7227 0.4884 0.187 Uiso 1 1 calc R
O11 O 0.0773(3) -0.0523(3) 0.3274(2) 0.0485(8) Uani 1 1 d .
H10A H 0.336(5) -0.102(4) 0.307(4) 0.058 Uiso 1 1 d .
H10B H 0.406(5) -0.010(4) 0.312(4) 0.058 Uiso 1 1 d .
H11A H 0.016(5) -0.099(4) 0.328(4) 0.058 Uiso 1 1 d .
H11B H 0.128(5) -0.031(4) 0.386(4) 0.058 Uiso 1 1 d .
O13 O 0.2279(4) 0.0176(4) 0.5408(3) 0.1045(16) Uani 1 1 d .
H13B H 0.2220 0.0801 0.5634 0.125 Uiso 1 1 d R
H13A H 0.2879 -0.0346 0.5714 0.125 Uiso 1 1 d R

loop_
_atom_site_aniso_label
_atom_site_aniso_U_11
_atom_site_aniso_U_22
_atom_site_aniso_U_33
_atom_site_aniso_U_23
_atom_site_aniso_U_13
_atom_site_aniso_U_12
Ce1 0.01686(11) 0.02166(11) 0.01635(11) 0.00018(7) 0.00468(8) 0.00120(8)
O1 0.0211(12) 0.0297(13) 0.0219(13) -0.0056(10) 0.0087(10) -0.0031(10)
O7 0.0264(13) 0.0219(12) 0.0239(12) 0.0045(10) 0.0039(11) 0.0021(10)
O5 0.0218(13) 0.0417(14) 0.0225(13) -0.0006(11) 0.0105(11) 0.0067(11)
O9 0.0378(16) 0.0451(16) 0.0266(15) -0.0106(12) 0.0052(12) -0.0056(13)
O2 0.0282(14) 0.0433(15) 0.0290(14) -0.0079(11) 0.0159(12) -0.0065(12)
O6 0.0416(16) 0.074(2) 0.0273(15) 0.0161(14) 0.0202(13) 0.0233(15)
O10 0.0288(14) 0.0356(15) 0.0385(16) 0.0084(13) 0.0058(13) 0.0093(13)
O3 0.0418(16) 0.0393(15) 0.0246(14) 0.0088(12) 0.0013(12) 0.0019(13)
O8 0.0522(17) 0.0240(13) 0.0293(15) 0.0023(11) -0.0075(13) -0.0018(12)
O4 0.0198(13) 0.0658(18) 0.0249(14) 0.0032(13) 0.0078(12) 0.0141(13)
N2 0.0219(15) 0.0358(17) 0.0277(16) 0.0042(13) 0.0141(13) 0.0099(13)
N3 0.0314(17) 0.0199(15) 0.0362(18) -0.0051(13) 0.0066(15) -0.0021(13)
N1 0.0249(16) 0.0294(16) 0.0224(15) -0.0008(13) 0.0005(13) -0.0045(13)
C11 0.0242(19) 0.0279(18) 0.029(2) 0.0073(15) 0.0139(17) 0.0059(15)
C15 0.0236(18) 0.0222(17) 0.0256(18) 0.0028(14) 0.0092(16) 0.0032(14)
C2 0.0214(18) 0.0214(17) 0.0244(18) -0.0022(14) 0.0074(15) 0.0033(14)
C1 0.0221(19) 0.0209(17) 0.0224(18) -0.0003(14) 0.0083(15) 0.0031(14)
C16 0.0189(17) 0.0199(16) 0.0263(18) 0.0010(14) 0.0090(15) 0.0012(14)
C12 0.0185(17) 0.0251(17) 0.0210(17) -0.0021(14) 0.0084(15) -0.0003(14)
C6 0.0225(18) 0.0216(17) 0.0236(18) 0.0017(14) 0.0084(15) 0.0055(14)
C13 0.0193(18) 0.040(2) 0.0259(19) 0.0042(16) 0.0073(16) 0.0091(16)
C23 0.029(2) 0.0235(18) 0.0257(19) 0.0038(15) 0.0036(16) 0.0001(15)
C20 0.030(2) 0.036(2) 0.036(2) 0.0080(17) 0.0181(18) 0.0154(17)
C17 0.0248(19) 0.0265(18) 0.0284(19) 0.0049(15) 0.0134(16) 0.0050(15)
C22 0.0198(17) 0.0199(17) 0.0258(19) 0.0024(14) 0.0028(15) 0.0043(14)
C21 0.0254(19) 0.0232(17) 0.0245(19) 0.0021(14) 0.0096(16) 0.0000(15)
C18 0.039(2) 0.034(2) 0.028(2) 0.0114(16) 0.0139(18) 0.0121(18)
C4 0.031(2) 0.0234(18) 0.0264(19) 0.0021(15) 0.0108(17) 0.0030(15)
C26 0.0219(18) 0.0249(18) 0.029(2) 0.0063(15) 0.0045(16) 0.0043(15)
C14 0.0252(19) 0.037(2) 0.0241(19) -0.0012(16) 0.0112(16) 0.0047(16)
C10 0.027(2) 0.0300(19) 0.032(2) 0.0034(16) 0.0033(17) -0.0021(16)
C5 0.0228(18) 0.0238(17) 0.0231(18) 0.0005(14) 0.0066(15) 0.0021(14)
C7 0.028(2) 0.0285(19) 0.030(2) 0.0012(16) 0.0064(17) 0.0020(16)
C3 0.031(2) 0.0267(18) 0.0228(19) -0.0004(15) 0.0076(16) -0.0014(16)
C25 0.0238(19) 0.0239(18) 0.035(2) 0.0042(16) 0.0065(17) 0.0025(15)
C24 0.0213(19) 0.031(2) 0.032(2) -0.0031(17) -0.0011(17) 0.0038(16)
C28 0.051(3) 0.046(2) 0.050(3) 0.011(2) 0.028(2) 0.009(2)
C9 0.039(2) 0.030(2) 0.047(2) 0.0087(18) 0.018(2) 0.0002(17)
C19 0.035(2) 0.042(2) 0.038(2) 0.0155(18) 0.0105(19) 0.0191(19)
C27 0.034(2) 0.032(2) 0.037(2) 0.0041(17) 0.0143(18) 0.0024(17)
C8 0.041(2) 0.039(2) 0.034(2) 0.0125(18) 0.0123(19) 0.0047(19)
C30 0.042(2) 0.026(2) 0.054(3) 0.0029(19) 0.016(2) -0.0076(18)
C29 0.047(3) 0.044(3) 0.068(3) 0.022(2) 0.028(2) -0.001(2)
O12 0.062(2) 0.104(3) 0.063(2) 0.039(2) 0.022(2) 0.023(2)
N4 0.051(2) 0.054(2) 0.050(2) 0.0108(19) 0.026(2) 0.0138(19)
C33 0.060(3) 0.067(3) 0.072(4) 0.013(3) 0.043(3) 0.012(3)
C31 0.116(5) 0.095(5) 0.068(4) 0.037(4) 0.028(4) 0.013(4)
C32 0.173(8) 0.141(7) 0.123(6) 0.042(5) 0.100(6) 0.104(6)
O11 0.049(2) 0.066(2) 0.0305(16) 0.0158(15) 0.0173(15) -0.0034(16)
O13 0.135(4) 0.132(4) 0.036(2) 0.014(2) 0.004(2) 0.089(3)

loop_
_atom_type_symbol
_atom_type_description
_atom_type_scat_dispersion_real
_atom_type_scat_dispersion_imag
_atom_type_scat_source
C C 0.0033 0.0016 'International Tables Vol C Tables 4.2.6.8 and 6.1.1.4'
Ce Ce -0.2486 2.6331 'International Tables Vol C Tables 4.2.6.8 and 6.1.1.4'
N N 0.0061 0.0033 'International Tables Vol C Tables 4.2.6.8 and 6.1.1.4'
O O 0.0106 0.0060 'International Tables Vol C Tables 4.2.6.8 and 6.1.1.4'
H H 0.0000 0.0000 'International Tables Vol C Tables 4.2.6.8 and 6.1.1.4'

loop_
_geom_angle_atom_site_label_1
_geom_angle_atom_site_label_2
_geom_angle_atom_site_label_3
_geom_angle
_geom_angle_site_symmetry_1
_geom_angle_site_symmetry_3
O4 Ce1 O5 133.89(8) . 2
O4 Ce1 O11 74.68(10) . .
O5 Ce1 O11 143.26(10) 2 .
O4 Ce1 O7 70.56(8) . .
O5 Ce1 O7 71.32(8) 2 .
O11 Ce1 O7 144.22(10) . .
O4 Ce1 O1 117.98(8) . .
O5 Ce1 O1 74.59(7) 2 .
O11 Ce1 O1 116.16(9) . .
O7 Ce1 O1 74.56(7) . .
O4 Ce1 O10 149.24(9) . .
O5 Ce1 O10 76.14(9) 2 .
O11 Ce1 O10 75.24(10) . .
O7 Ce1 O10 137.42(9) . .
O1 Ce1 O10 70.81(8) . .
O4 Ce1 O8 101.92(9) . 2
O5 Ce1 O8 76.55(9) 2 2
O11 Ce1 O8 74.51(10) . 2
O7 Ce1 O8 120.64(7) . 2
O1 Ce1 O8 140.06(8) . 2
O10 Ce1 O8 75.91(9) . 2
O4 Ce1 O2 86.14(8) . .
O5 Ce1 O2 124.45(8) 2 .
O11 Ce1 O2 70.68(10) . .
O7 Ce1 O2 98.45(8) . .
O1 Ce1 O2 50.58(7) . .
O10 Ce1 O2 78.02(9) . .
O8 Ce1 O2 140.67(8) 2 .
O4 Ce1 O7 74.96(8) . 2
O5 Ce1 O7 69.58(8) 2 2
O11 Ce1 O7 106.49(9) . 2
O7 Ce1 O7 72.50(8) . 2
O1 Ce1 O7 137.25(7) . 2
O10 Ce1 O7 120.22(8) . 2
O8 Ce1 O7 49.70(7) 2 2
O2 Ce1 O7 160.83(8) . 2
O4 Ce1 C1 105.96(9) . .
O5 Ce1 C1 99.09(9) 2 .
O11 Ce1 C1 91.39(10) . .
O7 Ce1 C1 90.14(8) . .
O1 Ce1 C1 25.90(8) . .
O10 Ce1 C1 68.51(9) . .
O8 Ce1 C1 144.07(8) 2 .
O2 Ce1 C1 25.36(8) . .
O7 Ce1 C1 161.44(8) 2 .
O4 Ce1 C21 88.45(9) . 2
O5 Ce1 C21 71.45(9) 2 2
O11 Ce1 C21 90.23(10) . 2
O7 Ce1 C21 96.98(8) . 2
O1 Ce1 C21 145.91(9) . 2
O10 Ce1 C21 97.95(9) . 2
O8 Ce1 C21 24.49(8) 2 2
O2 Ce1 C21 160.91(9) . 2
O7 Ce1 C21 25.21(8) 2 2
C1 Ce1 C21 165.41(9) . 2
O4 Ce1 Ce1 68.54(6) . 2
O5 Ce1 Ce1 65.46(5) 2 2
O11 Ce1 Ce1 132.08(8) . 2
O7 Ce1 Ce1 37.38(5) . 2
O1 Ce1 Ce1 107.87(5) . 2
O10 Ce1 Ce1 139.87(7) . 2
O8 Ce1 Ce1 84.01(5) 2 2
O2 Ce1 Ce1 133.62(6) . 2
O7 Ce1 Ce1 35.12(5) 2 2
C1 Ce1 Ce1 127.22(6) . 2
C21 Ce1 Ce1 59.83(6) 2 2
C1 O1 Ce1 93.74(19) . .
C21 O7 Ce1 155.6(2) . .
C21 O7 Ce1 92.47(19) . 2
Ce1 O7 Ce1 107.50(8) . 2
C11 O5 Ce1 142.5(2) . 2
C1 O2 Ce1 90.79(19) . .
Ce1 O10 H10A 121(4) . .
Ce1 O10 H10B 128(3) . .
H10A O10 H10B 109(5) . .
C21 O8 Ce1 95.9(2) . 2
C11 O4 Ce1 137.6(2) . .
C14 N2 C15 125.0(3) . .
C14 N2 H2 117.5 . .
C15 N2 H2 117.5 . .
C24 N3 C25 124.6(3) . .
C24 N3 H3 117.7 . .
C25 N3 H3 117.7 . .
C4 N1 C5 125.6(3) . .
C4 N1 H1 117.2 . .
C5 N1 H1 117.2 . .
O5 C11 O4 125.3(3) . .
O5 C11 C12 118.2(3) . .
O4 C11 C12 116.4(3) . .
N2 C15 C16 119.8(3) . .
N2 C15 C20 118.3(3) . .
C16 C15 C20 121.9(3) . .
C3 C2 C6 121.2(3) . .
C3 C2 C1 117.6(3) . .
C6 C2 C1 121.2(3) . .
O2 C1 O1 121.5(3) . .
O2 C1 C2 120.3(3) . .
O1 C1 C2 118.0(3) . .
O2 C1 Ce1 63.85(17) . .
O1 C1 Ce1 60.35(16) . .
C2 C1 Ce1 159.5(2) . .
C15 C16 C17 116.9(3) . .
C15 C16 C12 117.4(3) . .
C17 C16 C12 125.8(3) . .
C13 C12 C16 119.5(3) . .
C13 C12 C11 117.4(3) . .
C16 C12 C11 123.0(3) . .
C7 C6 C5 117.7(3) . .
C7 C6 C2 125.3(3) . .
C5 C6 C2 116.9(3) . .
C12 C13 C14 123.0(3) . .
C12 C13 H13 118.5 . .
C14 C13 H13 118.5 . .
C22 C23 C24 121.7(3) . .
C22 C23 H23 119.1 . .
C24 C23 H23 119.1 . .
C19 C20 C15 119.3(3) . .
C19 C20 H20 120.4 . .
C15 C20 H20 120.4 . .
C18 C17 C16 121.3(3) . .
C18 C17 H17 119.3 . .
C16 C17 H17 119.3 . .
C23 C22 C26 121.0(3) . .
C23 C22 C21 119.2(3) . .
C26 C22 C21 119.8(3) . .
O8 C21 O7 122.0(3) . .
O8 C21 C22 120.2(3) . .
O7 C21 C22 117.8(3) . .
O8 C21 Ce1 59.66(17) . 2
O7 C21 Ce1 62.33(17) . 2
C22 C21 Ce1 179.6(3) . 2
C17 C18 C19 120.4(3) . .
C17 C18 H18 119.8 . .
C19 C18 H18 119.8 . .
O3 C4 N1 120.0(3) . .
O3 C4 C3 124.8(3) . .
N1 C4 C3 115.2(3) . .
C27 C26 C25 118.0(3) . .
C27 C26 C22 124.7(3) . .
C25 C26 C22 117.3(3) . .
O6 C14 N2 119.8(3) . .
O6 C14 C13 125.0(3) . .
N2 C14 C13 115.1(3) . .
C9 C10 C5 120.1(3) . .
C9 C10 H10 120.0 . .
C5 C10 H10 120.0 . .
N1 C5 C10 120.1(3) . .
N1 C5 C6 119.1(3) . .
C10 C5 C6 120.8(3) . .
C8 C7 C6 120.7(3) . .
C8 C7 H7 119.6 . .
C6 C7 H7 119.6 . .
C2 C3 C4 121.8(3) . .
C2 C3 H3A 119.1 . .
C4 C3 H3A 119.1 . .
N3 C25 C30 119.4(3) . .
N3 C25 C26 119.5(3) . .
C30 C25 C26 121.1(4) . .
O9 C24 N3 121.1(3) . .
O9 C24 C23 123.0(4) . .
N3 C24 C23 115.8(3) . .
C27 C28 C29 120.7(4) . .
C27 C28 H28 119.7 . .
C29 C28 H28 119.7 . .
C10 C9 C8 120.3(4) . .
C10 C9 H9 119.9 . .
C8 C9 H9 119.9 . .
C20 C19 C18 120.3(3) . .
C20 C19 H19 119.9 . .
C18 C19 H19 119.9 . .
C28 C27 C26 120.2(4) . .
C28 C27 H27 119.9 . .
C26 C27 H27 119.9 . .
C7 C8 C9 120.4(4) . .
C7 C8 H8 119.8 . .
C9 C8 H8 119.8 . .
C29 C30 C25 119.7(4) . .
C29 C30 H30 120.2 . .
C25 C30 H30 120.2 . .
C30 C29 C28 120.4(4) . .
C30 C29 H29 119.8 . .
C28 C29 H29 119.8 . .
C33 N4 C32 120.0(5) . .
C33 N4 C31 121.6(5) . .
C32 N4 C31 118.2(5) . .
O12 C33 N4 125.8(5) . .
O12 C33 H33 117.1 . .
N4 C33 H33 117.1 . .
N4 C31 H31A 109.5 . .
N4 C31 H31B 109.5 . .
H31A C31 H31B 109.5 . .
N4 C31 H31C 109.5 . .
H31A C31 H31C 109.5 . .
H31B C31 H31C 109.5 . .
N4 C31 H31D 109.5 . .
H31A C31 H31D 141.1 . .
H31B C31 H31D 56.3 . .
H31C C31 H31D 56.3 . .
N4 C31 H31E 109.5 . .
H31A C31 H31E 56.3 . .
H31B C31 H31E 141.1 . .
H31C C31 H31E 56.3 . .
H31D C31 H31E 109.5 . .
N4 C31 H31F 109.5 . .
H31A C31 H31F 56.3 . .
H31B C31 H31F 56.3 . .
H31C C31 H31F 141.1 . .
H31D C31 H31F 109.5 . .
H31E C31 H31F 109.5 . .
N4 C32 H32A 109.5 . .
N4 C32 H32B 109.5 . .
H32A C32 H32B 109.5 . .
N4 C32 H32C 109.5 . .
H32A C32 H32C 109.5 . .
H32B C32 H32C 109.5 . .
Ce1 O11 H11A 130(3) . .
Ce1 O11 H11B 118(4) . .
H11A O11 H11B 112(5) . .
H13B O13 H13A 133.3 . .

loop_
_geom_bond_atom_site_label_1
_geom_bond_atom_site_label_2
_geom_bond_distance
_geom_bond_site_symmetry_2
Ce1 O4 2.455(2) .
Ce1 O5 2.470(2) 2
Ce1 O11 2.488(3) .
Ce1 O7 2.505(2) .
Ce1 O1 2.527(2) .
Ce1 O10 2.569(3) .
Ce1 O8 2.587(2) 2
Ce1 O2 2.605(2) .
Ce1 O7 2.644(2) 2
Ce1 C1 2.901(3) .
Ce1 C21 2.982(3) 2
Ce1 Ce1 4.1533(5) 2
O1 C1 1.270(4) .
O7 C21 1.271(4) .
O7 Ce1 2.644(2) 2
O5 C11 1.252(4) .
O5 Ce1 2.470(2) 2
O9 C24 1.246(4) .
O2 C1 1.243(4) .
O6 C14 1.248(4) .
O10 H10A 0.75(5) .
O10 H10B 0.82(5) .
O3 C4 1.254(4) .
O8 C21 1.243(4) .
O8 Ce1 2.587(2) 2
O4 C11 1.262(4) .
N2 C14 1.349(4) .
N2 C15 1.383(4) .
N2 H2 0.8600 .
N3 C24 1.360(5) .
N3 C25 1.388(5) .
N3 H3 0.8600 .
N1 C4 1.353(4) .
N1 C5 1.378(4) .
N1 H1 0.8600 .
C11 C12 1.520(5) .
C15 C16 1.399(5) .
C15 C20 1.402(5) .
C2 C3 1.344(5) .
C2 C6 1.444(5) .
C2 C1 1.509(4) .
C16 C17 1.409(5) .
C16 C12 1.450(4) .
C12 C13 1.353(5) .
C6 C7 1.404(5) .
C6 C5 1.414(4) .
C13 C14 1.443(5) .
C13 H13 0.9300 .
C23 C22 1.348(5) .
C23 C24 1.448(5) .
C23 H23 0.9300 .
C20 C19 1.368(5) .
C20 H20 0.9300 .
C17 C18 1.373(5) .
C17 H17 0.9300 .
C22 C26 1.444(5) .
C22 C21 1.513(4) .
C21 Ce1 2.982(3) 2
C18 C19 1.393(5) .
C18 H18 0.9300 .
C4 C3 1.453(5) .
C26 C27 1.402(5) .
C26 C25 1.403(5) .
C10 C9 1.365(5) .
C10 C5 1.389(5) .
C10 H10 0.9300 .
C7 C8 1.374(5) .
C7 H7 0.9300 .
C3 H3A 0.9300 .
C25 C30 1.388(5) .
C28 C27 1.374(5) .
C28 C29 1.387(6) .
C28 H28 0.9300 .
C9 C8 1.395(5) .
C9 H9 0.9300 .
C19 H19 0.9300 .
C27 H27 0.9300 .
C8 H8 0.9300 .
C30 C29 1.364(6) .
C30 H30 0.9300 .
C29 H29 0.9300 .
O12 C33 1.235(6) .
N4 C33 1.311(6) .
N4 C32 1.433(7) .
N4 C31 1.450(6) .
C33 H33 0.9300 .
C31 H31A 0.9600 .
C31 H31B 0.9600 .
C31 H31C 0.9600 .
C31 H31D 0.9600 .
C31 H31E 0.9600 .
C31 H31F 0.9600 .
C32 H32A 0.9600 .
C32 H32B 0.9600 .
C32 H32C 0.9600 .
O11 H11A 0.85(5) .
O11 H11B 0.77(5) .
O13 H13B 0.8110 .
O13 H13A 0.9764 .

loop_
_geom_hbond_atom_site_label_D
_geom_hbond_atom_site_label_H
_geom_hbond_atom_site_label_A
_geom_hbond_distance_DH
_geom_hbond_distance_HA
_geom_hbond_distance_DA
_geom_hbond_angle_DHA
_geom_hbond_site_symmetry_A
N2 H2 O1 0.86 1.92 2.763(4) 167.1 1_455
N3 H3 O3 0.86 2.28 3.095(4) 157.3 2_666
N1 H1 O9 0.86 1.91 2.763(4) 171.6 2_666
O10 H10A O3 0.75(5) 2.08(5) 2.821(4) 170(5) 2_656
O10 H10B O6 0.82(5) 2.19(5) 2.998(4) 166(4) 1_655
O11 H11A O12 0.85(5) 2.07(5) 2.869(5) 158(4) 1_545
O11 H11B O13 0.77(5) 1.92(5) 2.677(5) 169(5) .
O13 H13B O12 0.81 2.13 2.839(5) 146.0 2_566
O13 H13A O6 0.98 1.80 2.690(4) 150.3 2_556
